data_9001681
loop_
_publ_author_name
'Swope, R. J.'
'Smyth, J. R.'
'Larson, A. C.'

_publ_section_title
;
 H in rutile-type compounds: I. Single-crystal neutron and X-ray diffraction
 study of H in rutile
 Sample: X-ray; synthetic, T = 300 K
;
_journal_name_full 'American Mineralogist'
_journal_page_first 448
_journal_page_last 453
_journal_volume 80
_journal_year 1995
_chemical_formula_sum 'O2 Ti0.992'
_chemical_name_mineral Rutile
_space_group_IT_number 136
_symmetry_space_group_name_Hall '-P 4n 2n'
_symmetry_space_group_name_H-M 'P 42/m n m'
_cell_angle_alpha 90
_cell_angle_beta 90
_cell_angle_gamma 90
_cell_length_a 4.5922
_cell_length_b 4.5922
_cell_length_c 2.9574
_cell_formula_units_Z 2
_cell_volume 62.367
_database_code_amcsd 0001737
_diffrn_ambient_temperature 300
_exptl_crystal_density_diffrn 4.233
_cod_original_formula_sum 'Ti.992 O2'
_cod_database_code 9001681

loop_
_space_group_symop_operation_xyz
x,y,z
-y,-x,z
y,x,-z
1/2+y,1/2-x,1/2-z
1/2-y,1/2+x,1/2+z
1/2+x,1/2-y,1/2+z
1/2-x,1/2+y,1/2-z
x,y,-z
-x,-y,z
y,x,z
-y,-x,-z
1/2-y,1/2+x,1/2-z
1/2+y,1/2-x,1/2+z
1/2-x,1/2+y,1/2+z
1/2+x,1/2-y,1/2-z
-x,-y,-z

loop_
_atom_site_aniso_label
_atom_site_aniso_U_11
_atom_site_aniso_U_22
_atom_site_aniso_U_33
_atom_site_aniso_U_12
_atom_site_aniso_U_13
_atom_site_aniso_U_23
Ti 0.00682 0.00682 0.00500 -0.00012 0.00000 0.00000
O 0.00540 0.00540 0.00470 -0.00163 0.00000 0.00000

loop_
_atom_site_label
_atom_site_fract_x
_atom_site_fract_y
_atom_site_fract_z
_atom_site_occupancy
Ti 0.00000 0.00000 0.00000 0.99200
O 0.30496 0.30496 0.00000 1.00000

loop_
_cod_related_entry_id
_cod_related_entry_database
_cod_related_entry_code
1 ChemSpider 142802
2 AMCSD 0001737
